data_4329475
loop_
_publ_author_name
'Daniel Rosario-Amorin'
'Eileen N. Duesler'
'Robert T. Paine'
'Benjamin P. Hay'
'Laetitia H. Delmau'
'Sean D. Reilly'
'Andrew J. Gaunt'
'Brian L. Scott'

_publ_section_title
;
 Synthesis and Coordination Chemistry of Phosphine Oxide Decorated
 Dibenzofuran Platforms
;
_journal_name_full 'Inorganic Chemistry'
_journal_page_first 6667
_journal_page_last 6681
_journal_paper_doi 10.1021/ic300301d
_journal_volume 51
_journal_year 2012
_chemical_formula_sum 'C38 H34 Er0.5 N1.5 O9.5 P2'
_chemical_formula_weight 809.24
_chemical_name_systematic
; 
 ? 
;
_space_group_IT_number 15
_symmetry_cell_setting monoclinic
_symmetry_space_group_name_Hall '-C 2yc'
_symmetry_space_group_name_H-M 'C 1 2/c 1'
_atom_sites_solution_hydrogens geom
_atom_sites_solution_primary direct
_atom_sites_solution_secondary difmap
_audit_creation_method SHELXL-97
_cell_angle_alpha 90.00
_cell_angle_beta 92.8940(10)
_cell_angle_gamma 90.00
_cell_formula_units_Z 8
_cell_length_a 18.9860(6)
_cell_length_b 14.2293(4)
_cell_length_c 26.9259(8)
_cell_measurement_reflns_used 9134
_cell_measurement_temperature 150(2)
_cell_measurement_theta_max 36.34
_cell_measurement_theta_min 2.96
_cell_volume 7265.0(4)
_computing_cell_refinement 'Bruker SAINT'
_computing_data_collection 'Bruker APEX2'
_computing_data_reduction 'Bruker SAINT'
_computing_molecular_graphics 'Bruker SHELXTL'
_computing_publication_material 'Bruker SHELXTL'
_computing_structure_refinement 'SHELXL-97 (Sheldrick, 2008)'
_computing_structure_solution 'SHELXS-97 (Sheldrick, 2008)'
_diffrn_ambient_temperature 150(2)
_diffrn_measured_fraction_theta_full 0.998
_diffrn_measured_fraction_theta_max 0.998
_diffrn_measurement_device_type 'Bruker APEX-II CCD'
_diffrn_measurement_method '\f and \w scans'
_diffrn_radiation_monochromator graphite
_diffrn_radiation_source 'fine-focus sealed tube'
_diffrn_radiation_type MoK\a
_diffrn_radiation_wavelength 0.71073
_diffrn_reflns_av_R_equivalents 0.0229
_diffrn_reflns_av_sigmaI/netI 0.0183
_diffrn_reflns_limit_h_max 31
_diffrn_reflns_limit_h_min -31
_diffrn_reflns_limit_k_max 22
_diffrn_reflns_limit_k_min -23
_diffrn_reflns_limit_l_max 44
_diffrn_reflns_limit_l_min -44
_diffrn_reflns_number 114995
_diffrn_reflns_theta_full 36.35
_diffrn_reflns_theta_max 36.35
_diffrn_reflns_theta_min 1.96
_exptl_absorpt_coefficient_mu 1.318
_exptl_absorpt_correction_T_max 0.6863
_exptl_absorpt_correction_T_min 0.6427
_exptl_absorpt_correction_type multi-scan
_exptl_absorpt_process_details
;
R.H. Blessing, Acta Crystallogr., Sect A 1995, 51, 33-38.
;
_exptl_crystal_colour colourless
_exptl_crystal_density_diffrn 1.480
_exptl_crystal_density_meas ?
_exptl_crystal_description cut
_exptl_crystal_F_000 3300
_exptl_crystal_size_max 0.37
_exptl_crystal_size_mid 0.32
_exptl_crystal_size_min 0.31
_refine_diff_density_max 1.913
_refine_diff_density_min -1.352
_refine_diff_density_rms 0.120
_refine_ls_extinction_method none
_refine_ls_goodness_of_fit_ref 1.215
_refine_ls_hydrogen_treatment noref
_refine_ls_matrix_type full
_refine_ls_number_parameters 446
_refine_ls_number_reflns 17609
_refine_ls_number_restraints 0
_refine_ls_restrained_S_all 1.215
_refine_ls_R_factor_all 0.0565
_refine_ls_R_factor_gt 0.0455
_refine_ls_shift/su_max 0.001
_refine_ls_shift/su_mean 0.000
_refine_ls_structure_factor_coef Fsqd
_refine_ls_weighting_details 'calc w=1/[\s^2^(Fo^2^)+(0.0456P)^2^+19.8018P] where P=(Fo^2^+2Fc^2^)/3'
_refine_ls_weighting_scheme calc
_refine_ls_wR_factor_gt 0.1137
_refine_ls_wR_factor_ref 0.1193
_reflns_number_gt 14848
_reflns_number_total 17609
_reflns_threshold_expression >2sigma(I)
_cod_data_source_file ic300301d_si_004_3.cif
_cod_data_source_block rpdr13c_complex{[Er(5)(NO3)2](NO3)4(CH3OH)}
_cod_depositor_comments
;
The following automatic conversions were performed:

'_exptl_crystal_density_meas' value 'none' was changed to '?' - the
value is perceived as not measured.

Automatic conversion script
Id: cif_fix_values 3008 2015-01-20 13:52:24Z robertas 
;
_cod_original_formula_sum 'C38 H34 Er0.50 N1.50 O9.50 P2'
_cod_database_code 4329475

loop_
_symmetry_equiv_pos_as_xyz
'x, y, z'
'-x, y, -z+1/2'
'x+1/2, y+1/2, z'
'-x+1/2, y+1/2, -z+1/2'
'-x, -y, -z'
'x, -y, z-1/2'
'-x+1/2, -y+1/2, -z'
'x+1/2, -y+1/2, z-1/2'

loop_
_atom_site_label
_atom_site_type_symbol
_atom_site_fract_x
_atom_site_fract_y
_atom_site_fract_z
_atom_site_U_iso_or_equiv
_atom_site_adp_type
_atom_site_occupancy
_atom_site_symmetry_multiplicity
_atom_site_calc_flag
_atom_site_refinement_flags
_atom_site_disorder_assembly
_atom_site_disorder_group
Er1 Er 0.5000 0.499577(9) 0.2500 0.01814(3) Uani 1 2 d S . .
P1 P 0.34000(3) 0.53575(5) 0.16749(2) 0.02362(10) Uani 1 1 d . . .
P2 P 0.60457(3) 0.43493(4) 0.141446(19) 0.02199(10) Uani 1 1 d . . .
O1 O 0.44729(9) 0.40180(12) 0.12888(6) 0.0233(3) Uani 1 1 d . . .
O2 O 0.40638(9) 0.53829(13) 0.20006(6) 0.0248(3) Uani 1 1 d . . .
O3 O 0.57139(9) 0.47023(13) 0.18744(6) 0.0236(3) Uani 1 1 d . . .
O4 O 0.45103(8) 0.34632(12) 0.22807(6) 0.0234(3) Uani 1 1 d . . .
O5 O 0.5000 0.2133(2) 0.2500 0.0419(7) Uani 1 2 d S . .
O6 O 0.53257(10) 0.65440(13) 0.21833(6) 0.0292(3) Uani 1 1 d . . .
O7 O 0.5000 0.7871(2) 0.2500 0.0580(10) Uani 1 2 d S . .
N1 N 0.5000 0.29894(19) 0.2500 0.0227(4) Uani 1 2 d S . .
N2 N 0.5000 0.7011(2) 0.2500 0.0322(6) Uani 1 2 d S . .
C1 C 0.37984(13) 0.36768(17) 0.12806(8) 0.0252(4) Uani 1 1 d . . .
C2 C 0.32327(13) 0.41969(19) 0.14409(9) 0.0282(4) Uani 1 1 d . . .
C3 C 0.25801(15) 0.3732(2) 0.14145(12) 0.0398(6) Uani 1 1 d . . .
H3 H 0.2173 0.4044 0.1523 0.048 Uiso 1 1 calc R . .
C4 C 0.25217(18) 0.2817(3) 0.12314(14) 0.0483(8) Uani 1 1 d . . .
H4 H 0.2070 0.2529 0.1206 0.058 Uiso 1 1 calc R . .
C5 C 0.30984(17) 0.2315(2) 0.10856(11) 0.0401(6) Uani 1 1 d . . .
H5A H 0.3046 0.1690 0.0965 0.048 Uiso 1 1 calc R . .
C6 C 0.37605(14) 0.27447(18) 0.11194(8) 0.0289(4) Uani 1 1 d . . .
C7 C 0.44837(14) 0.24714(17) 0.10441(8) 0.0280(4) Uani 1 1 d . . .
C8 C 0.48353(18) 0.16628(19) 0.09022(10) 0.0363(6) Uani 1 1 d . . .
H8 H 0.4581 0.1108 0.0814 0.044 Uiso 1 1 calc R . .
C9 C 0.55653(19) 0.1685(2) 0.08930(11) 0.0397(6) Uani 1 1 d . . .
H9 H 0.5808 0.1144 0.0785 0.048 Uiso 1 1 calc R . .
C10 C 0.59544(16) 0.2486(2) 0.10382(10) 0.0339(5) Uani 1 1 d . . .
H10 H 0.6455 0.2471 0.1038 0.041 Uiso 1 1 calc R . .
C11 C 0.56137(13) 0.33044(17) 0.11837(8) 0.0257(4) Uani 1 1 d . . .
C12 C 0.48866(13) 0.32694(16) 0.11669(7) 0.0242(4) Uani 1 1 d . . .
C13 C 0.34719(13) 0.60931(19) 0.11386(8) 0.0281(4) Uani 1 1 d . . .
C14 C 0.29805(16) 0.6022(2) 0.07358(10) 0.0370(6) Uani 1 1 d . . .
H14 H 0.2612 0.5571 0.0739 0.044 Uiso 1 1 calc R . .
C15 C 0.3035(2) 0.6615(3) 0.03309(11) 0.0477(8) Uani 1 1 d . . .
H15 H 0.2701 0.6573 0.0057 0.057 Uiso 1 1 calc R . .
C16 C 0.3571(2) 0.7266(3) 0.03257(11) 0.0504(9) Uani 1 1 d . . .
H16 H 0.3600 0.7678 0.0050 0.060 Uiso 1 1 calc R . .
C17 C 0.4067(2) 0.7324(3) 0.07184(13) 0.0478(8) Uani 1 1 d . . .
H17 H 0.4439 0.7768 0.0708 0.057 Uiso 1 1 calc R . .
C18 C 0.40225(16) 0.6737(2) 0.11283(10) 0.0374(6) Uani 1 1 d . . .
H18 H 0.4364 0.6774 0.1398 0.045 Uiso 1 1 calc R . .
C19 C 0.26699(13) 0.57239(19) 0.20223(9) 0.0287(4) Uani 1 1 d . . .
C20 C 0.19947(15) 0.5892(3) 0.18114(11) 0.0438(7) Uani 1 1 d . . .
H20 H 0.1901 0.5813 0.1464 0.053 Uiso 1 1 calc R . .
C21 C 0.14634(16) 0.6174(3) 0.21116(13) 0.0475(8) Uani 1 1 d . . .
H21 H 0.1006 0.6299 0.1967 0.057 Uiso 1 1 calc R . .
C22 C 0.15901(17) 0.6275(3) 0.26166(12) 0.0434(7) Uani 1 1 d . . .
H22 H 0.1221 0.6459 0.2821 0.052 Uiso 1 1 calc R . .
C23 C 0.22574(17) 0.6106(3) 0.28242(11) 0.0431(7) Uani 1 1 d . . .
H23 H 0.2348 0.6178 0.3172 0.052 Uiso 1 1 calc R . .
C24 C 0.27968(15) 0.5832(2) 0.25278(10) 0.0343(5) Uani 1 1 d . . .
H24 H 0.3255 0.5718 0.2673 0.041 Uiso 1 1 calc R . .
C25 C 0.59716(13) 0.51985(18) 0.09234(8) 0.0263(4) Uani 1 1 d . . .
C26 C 0.5933(2) 0.4918(2) 0.04269(10) 0.0405(6) Uani 1 1 d . . .
H26 H 0.5946 0.4271 0.0341 0.049 Uiso 1 1 calc R . .
C27 C 0.5875(2) 0.5608(3) 0.00562(11) 0.0527(9) Uani 1 1 d . . .
H27 H 0.5850 0.5426 -0.0284 0.063 Uiso 1 1 calc R . .
C28 C 0.58549(19) 0.6536(3) 0.01775(11) 0.0472(8) Uani 1 1 d . . .
H28 H 0.5820 0.6996 -0.0078 0.057 Uiso 1 1 calc R . .
C29 C 0.58854(17) 0.6814(2) 0.06702(11) 0.0399(6) Uani 1 1 d . . .
H29 H 0.5865 0.7463 0.0752 0.048 Uiso 1 1 calc R . .
C30 C 0.59458(14) 0.61463(19) 0.10466(9) 0.0310(5) Uani 1 1 d . . .
H30 H 0.5969 0.6336 0.1385 0.037 Uiso 1 1 calc R . .
C31 C 0.69520(13) 0.40664(19) 0.15462(9) 0.0289(4) Uani 1 1 d . . .
C32 C 0.71287(15) 0.3617(2) 0.19985(10) 0.0351(5) Uani 1 1 d . . .
H32 H 0.6770 0.3453 0.2217 0.042 Uiso 1 1 calc R . .
C33 C 0.78219(19) 0.3413(3) 0.21252(14) 0.0486(8) Uani 1 1 d . . .
H33 H 0.7942 0.3107 0.2431 0.058 Uiso 1 1 calc R . .
C34 C 0.83473(18) 0.3651(3) 0.18096(16) 0.0547(9) Uani 1 1 d . . .
H34 H 0.8826 0.3514 0.1902 0.066 Uiso 1 1 calc R . .
C35 C 0.81776(17) 0.4088(3) 0.13612(15) 0.0524(9) Uani 1 1 d . . .
H35 H 0.8539 0.4243 0.1144 0.063 Uiso 1 1 calc R . .
C36 C 0.74772(14) 0.4301(2) 0.12259(10) 0.0382(6) Uani 1 1 d . . .
H36 H 0.7360 0.4603 0.0918 0.046 Uiso 1 1 calc R . .
O1S O 0.81668(14) 0.5286(2) 0.02287(10) 0.145(2) Uani 1 1 d R . .
H1SO H 0.8477 0.4957 0.0101 0.217 Uiso 1 1 calc R . .
C1S C 0.7979(3) 0.5999(4) -0.0082(2) 0.126(3) Uani 1 1 d . . .
H1SA H 0.8187 0.6587 0.0045 0.189 Uiso 1 1 calc R . .
H1SB H 0.7464 0.6058 -0.0104 0.189 Uiso 1 1 calc R . .
H1SC H 0.8148 0.5870 -0.0413 0.189 Uiso 1 1 calc R . .
O2S O 0.0896(3) 0.4203(4) 0.1147(2) 0.0931(17) Uiso 0.658(6) 1 d PR A 1
H2SO H 0.0668 0.4309 0.0878 0.140(2) Uiso 0.658(6) 1 calc PR A 1
C2S C 0.0469(5) 0.4099(7) 0.1493(4) 0.068(2) Uiso 0.658(6) 1 d P A 1
H2SA H 0.0233 0.3488 0.1457 0.102 Uiso 0.658(6) 1 calc PR A 1
H2SB H 0.0116 0.4601 0.1473 0.102 Uiso 0.658(6) 1 calc PR A 1
H2SC H 0.0730 0.4127 0.1817 0.102 Uiso 0.658(6) 1 calc PR A 1
O3S O 0.0827(7) 0.3356(10) 0.1606(5) 0.0931(17) Uiso 0.342(6) 1 d P A 2
H3SO H 0.0605 0.2944 0.1439 0.140(2) Uiso 0.342(6) 1 calc PR A 2
C3S C 0.039(2) 0.420(3) 0.1640(17) 0.20(2) Uiso 0.342(6) 1 d P A 2
H3SA H 0.0047 0.4114 0.1899 0.297 Uiso 0.342(6) 1 calc PR A 2
H3SB H 0.0130 0.4313 0.1320 0.297 Uiso 0.342(6) 1 calc PR A 2
H3SC H 0.0686 0.4746 0.1724 0.297 Uiso 0.342(6) 1 calc PR A 2
N3 N 0.4973 -0.0225 0.0106 0.098 Uiso 0.50 1 d P B -1
O8 O 0.4952 0.0355 -0.0220 0.094 Uiso 0.50 1 d P B -1
O9 O 0.4472 -0.0445 0.0327 0.094 Uiso 0.50 1 d P B -1
O10 O 0.5560 -0.0491 0.0220 0.094 Uiso 0.50 1 d P B -1

loop_
_atom_site_aniso_label
_atom_site_aniso_U_11
_atom_site_aniso_U_22
_atom_site_aniso_U_33
_atom_site_aniso_U_23
_atom_site_aniso_U_13
_atom_site_aniso_U_12
Er1 0.02047(5) 0.02192(6) 0.01190(5) 0.000 -0.00049(3) 0.000
P1 0.0212(2) 0.0309(3) 0.0183(2) 0.0006(2) -0.00409(17) 0.0043(2)
P2 0.0238(2) 0.0278(3) 0.01471(19) -0.00097(18) 0.00426(17) -0.00018(19)
O1 0.0261(7) 0.0245(7) 0.0194(6) -0.0029(5) 0.0007(5) -0.0024(6)
O2 0.0237(7) 0.0303(8) 0.0199(6) -0.0001(6) -0.0052(5) 0.0037(6)
O3 0.0258(7) 0.0298(7) 0.0153(6) -0.0024(5) 0.0039(5) -0.0021(6)
O4 0.0201(6) 0.0278(7) 0.0219(6) 0.0002(5) -0.0024(5) 0.0001(5)
O5 0.0282(13) 0.0218(12) 0.075(2) 0.000 -0.0011(13) 0.000
O6 0.0362(9) 0.0292(8) 0.0224(7) 0.0019(6) 0.0021(6) -0.0025(7)
O7 0.091(3) 0.0214(13) 0.062(2) 0.000 0.013(2) 0.000
N1 0.0189(10) 0.0231(11) 0.0262(11) 0.000 0.0039(9) 0.000
N2 0.0444(17) 0.0248(13) 0.0266(13) 0.000 -0.0045(12) 0.000
C1 0.0282(10) 0.0287(10) 0.0182(8) -0.0007(7) -0.0036(7) -0.0053(8)
C2 0.0253(10) 0.0350(12) 0.0238(9) 0.0011(8) -0.0046(7) -0.0019(8)
C3 0.0274(12) 0.0465(16) 0.0446(15) 0.0034(12) -0.0060(10) -0.0065(11)
C4 0.0377(15) 0.0490(18) 0.0569(19) 0.0044(15) -0.0115(14) -0.0181(13)
C5 0.0463(16) 0.0351(13) 0.0378(13) -0.0001(11) -0.0093(11) -0.0162(12)
C6 0.0385(12) 0.0273(10) 0.0204(8) -0.0001(7) -0.0049(8) -0.0077(9)
C7 0.0413(12) 0.0243(10) 0.0180(8) -0.0017(7) -0.0032(8) -0.0043(9)
C8 0.0578(17) 0.0231(10) 0.0272(11) -0.0041(8) -0.0044(11) 0.0001(11)
C9 0.0577(18) 0.0287(12) 0.0322(12) -0.0085(10) -0.0021(12) 0.0098(12)
C10 0.0423(14) 0.0321(12) 0.0273(10) -0.0068(9) 0.0026(9) 0.0082(10)
C11 0.0328(11) 0.0276(10) 0.0170(8) -0.0028(7) 0.0038(7) 0.0015(8)
C12 0.0341(11) 0.0233(9) 0.0152(7) -0.0022(6) 0.0019(7) -0.0007(8)
C13 0.0312(11) 0.0345(12) 0.0182(8) 0.0027(8) -0.0010(7) 0.0102(9)
C14 0.0385(13) 0.0488(16) 0.0229(10) 0.0022(10) -0.0066(9) 0.0110(12)
C15 0.0557(19) 0.063(2) 0.0233(11) 0.0072(12) -0.0054(11) 0.0262(16)
C16 0.067(2) 0.056(2) 0.0293(13) 0.0162(13) 0.0121(13) 0.0268(17)
C17 0.0555(19) 0.0496(18) 0.0393(15) 0.0142(13) 0.0133(14) 0.0052(15)
C18 0.0390(14) 0.0447(15) 0.0285(11) 0.0065(10) 0.0021(10) 0.0043(12)
C19 0.0237(9) 0.0376(12) 0.0245(9) 0.0009(8) -0.0010(7) 0.0052(9)
C20 0.0264(11) 0.073(2) 0.0318(12) -0.0004(13) -0.0032(9) 0.0147(13)
C21 0.0258(12) 0.076(2) 0.0405(15) 0.0030(15) 0.0015(11) 0.0154(14)
C22 0.0370(14) 0.0560(19) 0.0380(14) 0.0043(13) 0.0092(11) 0.0161(13)
C23 0.0428(15) 0.060(2) 0.0269(11) 0.0007(12) 0.0038(10) 0.0192(14)
C24 0.0329(12) 0.0449(15) 0.0250(10) 0.0005(9) 0.0000(9) 0.0132(11)
C25 0.0262(9) 0.0359(12) 0.0170(8) 0.0019(7) 0.0031(7) -0.0032(8)
C26 0.0579(18) 0.0462(16) 0.0176(9) 0.0002(9) 0.0041(10) -0.0029(13)
C27 0.073(2) 0.067(2) 0.0185(10) 0.0090(12) 0.0006(12) -0.0082(19)
C28 0.0531(18) 0.059(2) 0.0290(12) 0.0206(13) -0.0030(12) -0.0088(15)
C29 0.0438(15) 0.0400(15) 0.0355(13) 0.0126(11) -0.0033(11) -0.0084(12)
C30 0.0364(12) 0.0335(12) 0.0231(9) 0.0037(8) 0.0016(8) -0.0051(10)
C31 0.0255(10) 0.0362(12) 0.0251(9) -0.0014(8) 0.0041(8) 0.0027(9)
C32 0.0338(12) 0.0414(14) 0.0298(11) 0.0045(10) -0.0002(9) 0.0048(10)
C33 0.0423(16) 0.0510(19) 0.0514(18) 0.0055(15) -0.0087(14) 0.0133(14)
C34 0.0318(14) 0.064(2) 0.068(2) 0.0021(19) -0.0011(15) 0.0151(15)
C35 0.0277(13) 0.072(2) 0.059(2) -0.0011(18) 0.0113(13) 0.0094(14)
C36 0.0298(12) 0.0522(17) 0.0335(12) 0.0001(11) 0.0097(10) 0.0044(11)
O1S 0.143(5) 0.172(5) 0.119(5) 0.069(4) 0.008(4) -0.048(4)
C1S 0.185(8) 0.123(6) 0.065(4) 0.014(4) -0.028(4) -0.073(6)

loop_
_atom_type_symbol
_atom_type_description
_atom_type_scat_dispersion_real
_atom_type_scat_dispersion_imag
_atom_type_scat_source
C C 0.0033 0.0016 'International Tables Vol C Tables 4.2.6.8 and 6.1.1.4'
H H 0.0000 0.0000 'International Tables Vol C Tables 4.2.6.8 and 6.1.1.4'
N N 0.0061 0.0033 'International Tables Vol C Tables 4.2.6.8 and 6.1.1.4'
O O 0.0106 0.0060 'International Tables Vol C Tables 4.2.6.8 and 6.1.1.4'
P P 0.1023 0.0942 'International Tables Vol C Tables 4.2.6.8 and 6.1.1.4'
Er Er -0.2586 4.9576 'International Tables Vol C Tables 4.2.6.8 and 6.1.1.4'

loop_
_geom_angle_atom_site_label_1
_geom_angle_atom_site_label_2
_geom_angle_atom_site_label_3
_geom_angle
_geom_angle_site_symmetry_1
_geom_angle_site_symmetry_3
O2 Er1 O2 151.56(9) . 2_655
O2 Er1 O3 90.30(6) . 2_655
O2 Er1 O3 94.92(6) 2_655 2_655
O2 Er1 O3 94.92(6) . .
O2 Er1 O3 90.30(6) 2_655 .
O3 Er1 O3 158.64(9) 2_655 .
O2 Er1 O4 78.05(6) . .
O2 Er1 O4 130.36(6) 2_655 .
O3 Er1 O4 77.19(6) 2_655 .
O3 Er1 O4 83.64(6) . .
O2 Er1 O4 130.36(6) . 2_655
O2 Er1 O4 78.05(6) 2_655 2_655
O3 Er1 O4 83.65(6) 2_655 2_655
O3 Er1 O4 77.19(6) . 2_655
O4 Er1 O4 52.52(7) . 2_655
O2 Er1 O6 77.12(6) . .
O2 Er1 O6 77.39(6) 2_655 .
O3 Er1 O6 126.72(6) 2_655 .
O3 Er1 O6 74.63(6) . .
O4 Er1 O6 145.19(6) . .
O4 Er1 O6 142.17(6) 2_655 .
O2 Er1 O6 77.39(6) . 2_655
O2 Er1 O6 77.12(6) 2_655 2_655
O3 Er1 O6 74.63(6) 2_655 2_655
O3 Er1 O6 126.72(6) . 2_655
O4 Er1 O6 142.18(6) . 2_655
O4 Er1 O6 145.19(6) 2_655 2_655
O6 Er1 O6 52.16(9) . 2_655
O2 Er1 N1 104.22(5) . .
O2 Er1 N1 104.22(5) 2_655 .
O3 Er1 N1 79.32(5) 2_655 .
O3 Er1 N1 79.32(5) . .
O4 Er1 N1 26.26(4) . .
O4 Er1 N1 26.26(4) 2_655 .
O6 Er1 N1 153.92(4) . .
O6 Er1 N1 153.92(4) 2_655 .
O2 Er1 N2 75.78(5) . .
O2 Er1 N2 75.78(5) 2_655 .
O3 Er1 N2 100.68(5) 2_655 .
O3 Er1 N2 100.68(5) . .
O4 Er1 N2 153.74(4) . .
O4 Er1 N2 153.74(4) 2_655 .
O6 Er1 N2 26.08(4) . .
O6 Er1 N2 26.08(4) 2_655 .
N1 Er1 N2 180.0 . .
O2 P1 C19 109.74(11) . .
O2 P1 C2 110.92(11) . .
C19 P1 C2 108.94(12) . .
O2 P1 C13 111.15(11) . .
C19 P1 C13 110.08(12) . .
C2 P1 C13 105.92(12) . .
O3 P2 C31 110.57(11) . .
O3 P2 C25 111.22(11) . .
C31 P2 C25 109.74(12) . .
O3 P2 C11 111.02(10) . .
C31 P2 C11 107.53(12) . .
C25 P2 C11 106.62(11) . .
C1 O1 C12 105.49(18) . .
P1 O2 Er1 164.22(12) . .
P2 O3 Er1 165.95(11) . .
N1 O4 Er1 95.81(14) . .
N2 O6 Er1 95.55(15) . .
O5 N1 O4 122.07(13) . 2_655
O5 N1 O4 122.07(13) . .
O4 N1 O4 115.9(3) 2_655 .
O5 N1 Er1 180.0 . .
O4 N1 Er1 57.93(13) 2_655 .
O4 N1 Er1 57.93(13) . .
O7 N2 O6 121.63(15) . .
O7 N2 O6 121.63(15) . 2_655
O6 N2 O6 116.7(3) . 2_655
O7 N2 Er1 180.000(1) . .
O6 N2 Er1 58.37(15) . .
O6 N2 Er1 58.37(15) 2_655 .
O1 C1 C2 122.9(2) . .
O1 C1 C6 112.0(2) . .
C2 C1 C6 125.0(2) . .
C1 C2 C3 115.3(3) . .
C1 C2 P1 118.29(18) . .
C3 C2 P1 126.4(2) . .
C4 C3 C2 120.8(3) . .
C4 C3 H3 119.6 . .
C2 C3 H3 119.6 . .
C5 C4 C3 122.2(3) . .
C5 C4 H4 118.9 . .
C3 C4 H4 118.9 . .
C4 C5 C6 118.6(3) . .
C4 C5 H5A 120.7 . .
C6 C5 H5A 120.7 . .
C1 C6 C5 117.9(3) . .
C1 C6 C7 105.3(2) . .
C5 C6 C7 136.8(3) . .
C8 C7 C12 118.1(3) . .
C8 C7 C6 136.8(2) . .
C12 C7 C6 105.0(2) . .
C9 C8 C7 118.6(3) . .
C9 C8 H8 120.7 . .
C7 C8 H8 120.7 . .
C8 C9 C10 121.8(3) . .
C8 C9 H9 119.1 . .
C10 C9 H9 119.1 . .
C11 C10 C9 120.7(3) . .
C11 C10 H10 119.7 . .
C9 C10 H10 119.7 . .
C12 C11 C10 115.9(2) . .
C12 C11 P2 118.72(17) . .
C10 C11 P2 125.3(2) . .
O1 C12 C11 123.2(2) . .
O1 C12 C7 111.9(2) . .
C11 C12 C7 124.8(2) . .
C18 C13 C14 120.3(2) . .
C18 C13 P1 119.20(19) . .
C14 C13 P1 120.5(2) . .
C15 C14 C13 119.5(3) . .
C15 C14 H14 120.2 . .
C13 C14 H14 120.2 . .
C16 C15 C14 120.1(3) . .
C16 C15 H15 119.9 . .
C14 C15 H15 119.9 . .
C15 C16 C17 120.6(3) . .
C15 C16 H16 119.7 . .
C17 C16 H16 119.7 . .
C16 C17 C18 120.3(4) . .
C16 C17 H17 119.8 . .
C18 C17 H17 119.8 . .
C17 C18 C13 119.2(3) . .
C17 C18 H18 120.4 . .
C13 C18 H18 120.4 . .
C24 C19 C20 119.6(2) . .
C24 C19 P1 116.58(19) . .
C20 C19 P1 123.9(2) . .
C21 C20 C19 119.6(3) . .
C21 C20 H20 120.2 . .
C19 C20 H20 120.2 . .
C22 C21 C20 120.7(3) . .
C22 C21 H21 119.6 . .
C20 C21 H21 119.6 . .
C21 C22 C23 119.5(3) . .
C21 C22 H22 120.2 . .
C23 C22 H22 120.2 . .
C22 C23 C24 120.4(3) . .
C22 C23 H23 119.8 . .
C24 C23 H23 119.8 . .
C19 C24 C23 120.2(3) . .
C19 C24 H24 119.9 . .
C23 C24 H24 119.9 . .
C30 C25 C26 120.4(2) . .
C30 C25 P2 118.73(17) . .
C26 C25 P2 120.9(2) . .
C25 C26 C27 118.8(3) . .
C25 C26 H26 120.6 . .
C27 C26 H26 120.6 . .
C28 C27 C26 120.7(3) . .
C28 C27 H27 119.6 . .
C26 C27 H27 119.6 . .
C27 C28 C29 120.5(3) . .
C27 C28 H28 119.8 . .
C29 C28 H28 119.8 . .
C28 C29 C30 120.1(3) . .
C28 C29 H29 119.9 . .
C30 C29 H29 119.9 . .
C29 C30 C25 119.5(2) . .
C29 C30 H30 120.3 . .
C25 C30 H30 120.3 . .
C36 C31 C32 120.0(2) . .
C36 C31 P2 122.4(2) . .
C32 C31 P2 117.49(19) . .
C33 C32 C31 119.8(3) . .
C33 C32 H32 120.1 . .
C31 C32 H32 120.1 . .
C32 C33 C34 120.4(3) . .
C32 C33 H33 119.8 . .
C34 C33 H33 119.8 . .
C35 C34 C33 120.2(3) . .
C35 C34 H34 119.9 . .
C33 C34 H34 119.9 . .
C34 C35 C36 120.2(3) . .
C34 C35 H35 119.9 . .
C36 C35 H35 119.9 . .
C31 C36 C35 119.3(3) . .
C31 C36 H36 120.3 . .
C35 C36 H36 120.3 . .
C1S O1S H1SO 109.5 . .
O1S C1S H1SA 109.5 . .
O1S C1S H1SB 109.5 . .
H1SA C1S H1SB 109.5 . .
O1S C1S H1SC 109.5 . .
H1SA C1S H1SC 109.5 . .
H1SB C1S H1SC 109.5 . .
C3S O3S H3SO 109.5 . .
O3S C3S H3SA 109.5 . .
O3S C3S H3SB 109.5 . .
H3SA C3S H3SB 109.5 . .
O3S C3S H3SC 109.5 . .
H3SA C3S H3SC 109.5 . .
H3SB C3S H3SC 109.5 . .
O9 N3 O10 123.0 . .
O9 N3 O8 123.1 . .
O10 N3 O8 113.5 . .

loop_
_geom_bond_atom_site_label_1
_geom_bond_atom_site_label_2
_geom_bond_distance
_geom_bond_site_symmetry_2
Er1 O2 2.2427(16) .
Er1 O2 2.2427(16) 2_655
Er1 O3 2.2536(15) 2_655
Er1 O3 2.2537(15) .
Er1 O4 2.4318(17) .
Er1 O4 2.4319(17) 2_655
Er1 O6 2.4528(18) .
Er1 O6 2.4528(18) 2_655
Er1 N1 2.855(3) .
Er1 N2 2.867(3) .
P1 O2 1.4991(17) .
P1 C19 1.789(2) .
P1 C2 1.790(3) .
P1 C13 1.794(2) .
P2 O3 1.5040(16) .
P2 C31 1.785(3) .
P2 C25 1.791(2) .
P2 C11 1.794(2) .
O1 C1 1.369(3) .
O1 C12 1.373(3) .
O4 N1 1.270(2) .
O5 N1 1.218(4) .
O6 N2 1.266(2) .
O7 N2 1.224(4) .
N1 O4 1.270(2) 2_655
N2 O6 1.266(2) 2_655
C1 C2 1.391(4) .
C1 C6 1.396(3) .
C2 C3 1.403(4) .
C3 C4 1.394(5) .
C3 H3 0.9500 .
C4 C5 1.381(5) .
C4 H4 0.9500 .
C5 C6 1.397(4) .
C5 H5A 0.9500 .
C6 C7 1.451(4) .
C7 C8 1.393(4) .
C7 C12 1.399(3) .
C8 C9 1.388(5) .
C8 H8 0.9500 .
C9 C10 1.402(4) .
C9 H9 0.9500 .
C10 C11 1.398(3) .
C10 H10 0.9500 .
C11 C12 1.380(3) .
C13 C18 1.391(4) .
C13 C14 1.398(4) .
C14 C15 1.387(4) .
C14 H14 0.9500 .
C15 C16 1.376(6) .
C15 H15 0.9500 .
C16 C17 1.383(5) .
C16 H16 0.9500 .
C17 C18 1.390(4) .
C17 H17 0.9500 .
C18 H18 0.9500 .
C19 C24 1.379(3) .
C19 C20 1.396(4) .
C20 C21 1.383(4) .
C20 H20 0.9500 .
C21 C22 1.376(5) .
C21 H21 0.9500 .
C22 C23 1.380(4) .
C22 H22 0.9500 .
C23 C24 1.386(4) .
C23 H23 0.9500 .
C24 H24 0.9500 .
C25 C30 1.390(4) .
C25 C26 1.394(3) .
C26 C27 1.400(4) .
C26 H26 0.9500 .
C27 C28 1.362(6) .
C27 H27 0.9500 .
C28 C29 1.383(5) .
C28 H28 0.9500 .
C29 C30 1.390(4) .
C29 H29 0.9500 .
C30 H30 0.9500 .
C31 C36 1.391(3) .
C31 C32 1.401(4) .
C32 C33 1.374(4) .
C32 H32 0.9500 .
C33 C34 1.385(6) .
C33 H33 0.9500 .
C34 C35 1.381(6) .
C34 H34 0.9500 .
C35 C36 1.394(4) .
C35 H35 0.9500 .
C36 H36 0.9500 .
O1S C1S 1.352(6) .
O1S H1SO 0.8400 .
C1S H1SA 0.9800 .
C1S H1SB 0.9800 .
C1S H1SC 0.9800 .
O2S C2S 1.275(11) .
O2S H2SO 0.8400 .
C2S H2SA 0.9800 .
C2S H2SB 0.9800 .
C2S H2SC 0.9800 .
O3S C3S 1.47(4) .
O3S H3SO 0.8400 .
C3S H3SA 0.9800 .
C3S H3SB 0.9800 .
C3S H3SC 0.9800 .
N3 O9 1.1895 .
N3 O10 1.2022 .
N3 O8 1.2029 .

loop_
_geom_hbond_atom_site_label_D
_geom_hbond_atom_site_label_H
_geom_hbond_atom_site_label_A
_geom_hbond_distance_DH
_geom_hbond_distance_HA
_geom_hbond_distance_DA
_geom_hbond_angle_DHA
_geom_hbond_site_symmetry_A
O1S H1SO O9 0.84 2.04 2.687(3) 133.8 3
O1S H1SO O10 0.84 2.20 2.772(2) 125.6 7_655
C3 H3 O2S 0.95 2.59 3.311(6) 133.0 .
C1S H1SC O10 0.98 2.54 2.909(6) 102.3 7_655
C8 H8 O9 0.95 2.57 3.430(3) 150.3 .
C24 H24 O2 0.95 2.48 2.925(3) 108.6 .
C30 H30 O6 0.95 2.54 3.382(3) 147.5 .

loop_
_geom_torsion_atom_site_label_1
_geom_torsion_atom_site_label_2
_geom_torsion_atom_site_label_3
_geom_torsion_atom_site_label_4
_geom_torsion
_geom_torsion_site_symmetry_1
_geom_torsion_site_symmetry_4
C19 P1 O2 Er1 100.0(4) . .
C2 P1 O2 Er1 -20.4(4) . .
C13 P1 O2 Er1 -138.0(4) . .
O2 Er1 O2 P1 -171.2(4) 2_655 .
O3 Er1 O2 P1 -70.2(4) 2_655 .
O3 Er1 O2 P1 89.0(4) . .
O4 Er1 O2 P1 6.6(4) . .
O4 Er1 O2 P1 11.7(4) 2_655 .
O6 Er1 O2 P1 162.0(4) . .
O6 Er1 O2 P1 -144.4(4) 2_655 .
N1 Er1 O2 P1 8.8(4) . .
N2 Er1 O2 P1 -171.2(4) . .
C31 P2 O3 Er1 -135.7(5) . .
C25 P2 O3 Er1 102.2(5) . .
C11 P2 O3 Er1 -16.4(5) . .
O2 Er1 O3 P2 -53.8(5) . .
O2 Er1 O3 P2 154.1(5) 2_655 .
O3 Er1 O3 P2 49.7(5) 2_655 .
O4 Er1 O3 P2 23.5(5) . .
O4 Er1 O3 P2 76.5(5) 2_655 .
O6 Er1 O3 P2 -129.0(5) . .
O6 Er1 O3 P2 -131.8(5) 2_655 .
N1 Er1 O3 P2 49.7(5) . .
N2 Er1 O3 P2 -130.3(5) . .
O2 Er1 O4 N1 175.13(10) . .
O2 Er1 O4 N1 -6.25(12) 2_655 .
O3 Er1 O4 N1 -91.79(9) 2_655 .
O3 Er1 O4 N1 78.72(9) . .
O4 Er1 O4 N1 0.0 2_655 .
O6 Er1 O4 N1 129.86(10) . .
O6 Er1 O4 N1 -134.39(9) 2_655 .
N2 Er1 O4 N1 180.0 . .
O2 Er1 O6 N2 83.92(10) . .
O2 Er1 O6 N2 -83.37(10) 2_655 .
O3 Er1 O6 N2 3.35(13) 2_655 .
O3 Er1 O6 N2 -177.21(11) . .
O4 Er1 O6 N2 129.41(9) . .
O4 Er1 O6 N2 -134.01(9) 2_655 .
O6 Er1 O6 N2 0.0 2_655 .
N1 Er1 O6 N2 180.0 . .
Er1 O4 N1 O5 180.0 . .
Er1 O4 N1 O4 0.0 . 2_655
O2 Er1 N1 O5 0(100) . .
O2 Er1 N1 O5 0(100) 2_655 .
O3 Er1 N1 O5 0(100) 2_655 .
O3 Er1 N1 O5 0(100) . .
O4 Er1 N1 O5 0(100) . .
O4 Er1 N1 O5 0(100) 2_655 .
O6 Er1 N1 O5 0(100) . .
O6 Er1 N1 O5 0(100) 2_655 .
N2 Er1 N1 O5 0(100) . .
O2 Er1 N1 O4 175.09(10) . 2_655
O2 Er1 N1 O4 -4.91(10) 2_655 2_655
O3 Er1 N1 O4 -97.33(10) 2_655 2_655
O3 Er1 N1 O4 82.67(10) . 2_655
O4 Er1 N1 O4 180.000(1) . 2_655
O6 Er1 N1 O4 85.40(13) . 2_655
O6 Er1 N1 O4 -94.59(13) 2_655 2_655
N2 Er1 N1 O4 33(7) . 2_655
O2 Er1 N1 O4 -4.91(10) . .
O2 Er1 N1 O4 175.09(10) 2_655 .
O3 Er1 N1 O4 82.67(10) 2_655 .
O3 Er1 N1 O4 -97.33(10) . .
O4 Er1 N1 O4 180.000(1) 2_655 .
O6 Er1 N1 O4 -94.60(13) . .
O6 Er1 N1 O4 85.41(13) 2_655 .
N2 Er1 N1 O4 -147(7) . .
Er1 O6 N2 O7 180.0 . .
Er1 O6 N2 O6 0.0 . 2_655
O2 Er1 N2 O7 38(100) . .
O2 Er1 N2 O7 -142(100) 2_655 .
O3 Er1 N2 O7 -49(100) 2_655 .
O3 Er1 N2 O7 131(100) . .
O4 Er1 N2 O7 33(100) . .
O4 Er1 N2 O7 -147(100) 2_655 .
O6 Er1 N2 O7 128(100) . .
O6 Er1 N2 O7 -52(100) 2_655 .
N1 Er1 N2 O7 0(100) . .
O2 Er1 N2 O6 -89.69(11) . .
O2 Er1 N2 O6 90.31(11) 2_655 .
O3 Er1 N2 O6 -177.27(11) 2_655 .
O3 Er1 N2 O6 2.73(11) . .
O4 Er1 N2 O6 -94.60(13) . .
O4 Er1 N2 O6 85.40(13) 2_655 .
O6 Er1 N2 O6 180.0 2_655 .
N1 Er1 N2 O6 52(7) . .
O2 Er1 N2 O6 90.32(11) . 2_655
O2 Er1 N2 O6 -89.68(11) 2_655 2_655
O3 Er1 N2 O6 2.74(11) 2_655 2_655
O3 Er1 N2 O6 -177.26(11) . 2_655
O4 Er1 N2 O6 85.41(13) . 2_655
O4 Er1 N2 O6 -94.59(13) 2_655 2_655
O6 Er1 N2 O6 180.0 . 2_655
N1 Er1 N2 O6 -128(7) . 2_655
C12 O1 C1 C2 172.3(2) . .
C12 O1 C1 C6 -4.6(2) . .
O1 C1 C2 C3 -178.9(2) . .
C6 C1 C2 C3 -2.5(4) . .
O1 C1 C2 P1 -0.8(3) . .
C6 C1 C2 P1 175.68(18) . .
O2 P1 C2 C1 -41.7(2) . .
C19 P1 C2 C1 -162.57(18) . .
C13 P1 C2 C1 79.1(2) . .
O2 P1 C2 C3 136.3(2) . .
C19 P1 C2 C3 15.4(3) . .
C13 P1 C2 C3 -103.0(3) . .
C1 C2 C3 C4 -0.9(4) . .
P1 C2 C3 C4 -178.9(2) . .
C2 C3 C4 C5 2.4(5) . .
C3 C4 C5 C6 -0.6(5) . .
O1 C1 C6 C5 -178.9(2) . .
C2 C1 C6 C5 4.3(4) . .
O1 C1 C6 C7 2.9(3) . .
C2 C1 C6 C7 -173.8(2) . .
C4 C5 C6 C1 -2.6(4) . .
C4 C5 C6 C7 174.8(3) . .
C1 C6 C7 C8 178.1(3) . .
C5 C6 C7 C8 0.5(5) . .
C1 C6 C7 C12 -0.1(2) . .
C5 C6 C7 C12 -177.7(3) . .
C12 C7 C8 C9 0.5(4) . .
C6 C7 C8 C9 -177.5(3) . .
C7 C8 C9 C10 2.2(4) . .
C8 C9 C10 C11 -2.0(4) . .
C9 C10 C11 C12 -0.9(4) . .
C9 C10 C11 P2 175.9(2) . .
O3 P2 C11 C12 43.6(2) . .
C31 P2 C11 C12 164.63(18) . .
C25 P2 C11 C12 -77.7(2) . .
O3 P2 C11 C10 -133.1(2) . .
C31 P2 C11 C10 -12.0(2) . .
C25 P2 C11 C10 105.6(2) . .
C1 O1 C12 C11 -173.3(2) . .
C1 O1 C12 C7 4.5(2) . .
C10 C11 C12 O1 -178.8(2) . .
P2 C11 C12 O1 4.2(3) . .
C10 C11 C12 C7 3.7(3) . .
P2 C11 C12 C7 -173.24(17) . .
C8 C7 C12 O1 178.7(2) . .
C6 C7 C12 O1 -2.7(2) . .
C8 C7 C12 C11 -3.6(3) . .
C6 C7 C12 C11 175.0(2) . .
O2 P1 C13 C18 -13.8(2) . .
C19 P1 C13 C18 108.1(2) . .
C2 P1 C13 C18 -134.3(2) . .
O2 P1 C13 C14 166.3(2) . .
C19 P1 C13 C14 -71.9(2) . .
C2 P1 C13 C14 45.7(2) . .
C18 C13 C14 C15 -1.7(4) . .
P1 C13 C14 C15 178.2(2) . .
C13 C14 C15 C16 0.3(5) . .
C14 C15 C16 C17 1.1(5) . .
C15 C16 C17 C18 -1.1(5) . .
C16 C17 C18 C13 -0.3(5) . .
C14 C13 C18 C17 1.7(4) . .
P1 C13 C18 C17 -178.3(2) . .
O2 P1 C19 C24 -9.1(3) . .
C2 P1 C19 C24 112.5(2) . .
C13 P1 C19 C24 -131.7(2) . .
O2 P1 C19 C20 171.5(3) . .
C2 P1 C19 C20 -66.8(3) . .
C13 P1 C19 C20 48.9(3) . .
C24 C19 C20 C21 0.7(5) . .
P1 C19 C20 C21 180.0(3) . .
C19 C20 C21 C22 -1.1(6) . .
C20 C21 C22 C23 0.9(6) . .
C21 C22 C23 C24 -0.3(6) . .
C20 C19 C24 C23 0.0(5) . .
P1 C19 C24 C23 -179.4(3) . .
C22 C23 C24 C19 -0.1(5) . .
O3 P2 C25 C30 28.9(2) . .
C31 P2 C25 C30 -93.8(2) . .
C11 P2 C25 C30 150.1(2) . .
O3 P2 C25 C26 -150.4(2) . .
C31 P2 C25 C26 86.9(3) . .
C11 P2 C25 C26 -29.3(3) . .
C30 C25 C26 C27 0.6(5) . .
P2 C25 C26 C27 180.0(3) . .
C25 C26 C27 C28 -0.2(6) . .
C26 C27 C28 C29 -0.5(6) . .
C27 C28 C29 C30 0.8(5) . .
C28 C29 C30 C25 -0.3(5) . .
C26 C25 C30 C29 -0.4(4) . .
P2 C25 C30 C29 -179.7(2) . .
O3 P2 C31 C36 -137.8(2) . .
C25 P2 C31 C36 -14.7(3) . .
C11 P2 C31 C36 100.9(2) . .
O3 P2 C31 C32 40.3(3) . .
C25 P2 C31 C32 163.3(2) . .
C11 P2 C31 C32 -81.1(2) . .
C36 C31 C32 C33 0.3(5) . .
P2 C31 C32 C33 -177.8(3) . .
C31 C32 C33 C34 0.2(5) . .
C32 C33 C34 C35 -0.7(6) . .
C33 C34 C35 C36 0.7(6) . .
C32 C31 C36 C35 -0.3(5) . .
P2 C31 C36 C35 177.7(3) . .
C34 C35 C36 C31 -0.2(6) . .
